data_4063302
loop_
_publ_author_name
'Md. Munkir Hossain'
'Hsiu-Mei Lin'
'Jun Zhu'
'Zhenyang Lin'
'Shin-Guang Shyu'

_publ_section_title
;
 Activation of the S-S Bonds of Alkyl Disulfides RSSR (R \\db Me, Et,
 Pr, Bun) by Heterodinuclear Phosphido-Bridged CpW(CO)2(\m-PPh2)Mo(CO)5
;
_journal_issue 2
_journal_name_full Organometallics
_journal_page_first 440
_journal_page_last 446
_journal_paper_doi 10.1021/om050689m
_journal_volume 25
_journal_year 2006
_chemical_absolute_configuration unk
_chemical_formula_sum 'C44 H52 Mo O3 P2 S3 W'
_chemical_formula_weight 1066.77
_chemical_name_systematic ?
_space_group_IT_number 19
_symmetry_cell_setting orthorhombic
_symmetry_space_group_name_Hall 'P 2ac 2ab'
_symmetry_space_group_name_H-M 'P 21 21 21'
_atom_sites_solution_hydrogens geom
_atom_sites_solution_primary direct
_atom_sites_solution_secondary difmap
_audit_conform_dict_location ftp://ftp.iucr.org/pub/cif_core.dic
_audit_conform_dict_name cif_core.dic
_audit_conform_dict_version 2.2
_audit_creation_date 2004-12-15T17:29:09-00:00
_audit_creation_method 'WinGX routine CIF_UPDATE'
_cell_angle_alpha 90
_cell_angle_beta 90
_cell_angle_gamma 90
_cell_formula_units_Z 4
_cell_length_a 12.4867(4)
_cell_length_b 17.7135(5)
_cell_length_c 19.7659(6)
_cell_measurement_reflns_used 9687
_cell_measurement_temperature 293(2)
_cell_measurement_theta_max 29.3
_cell_measurement_theta_min 2.25
_cell_volume 4371.9(2)
_computing_cell_refinement 'Bruker X8APEX'
_computing_data_collection 'Bruker X8APEX'
_computing_data_reduction 'Bruker SAINT'
_computing_molecular_graphics 'Bruker SHELXTL'
_computing_publication_material 'Bruker SHELXTL'
_computing_structure_refinement 'shelxl-97 (sheldrick, 1997)'
_computing_structure_solution 'Bruker SHELXTL'
_diffrn_ambient_temperature 293(2)
_diffrn_measured_fraction_theta_full 1
_diffrn_measured_fraction_theta_max 1
_diffrn_measurement_device_type 'CCD area detector'
_diffrn_measurement_method 'phi and omega scans'
_diffrn_radiation_monochromator graphite
_diffrn_radiation_type mok\a
_diffrn_radiation_wavelength 0.71073
_diffrn_reflns_av_R_equivalents 0
_diffrn_reflns_av_unetI/netI 0.0324
_diffrn_reflns_limit_h_max 14
_diffrn_reflns_limit_h_min 0
_diffrn_reflns_limit_k_max 21
_diffrn_reflns_limit_k_min 0
_diffrn_reflns_limit_l_max 23
_diffrn_reflns_limit_l_min 0
_diffrn_reflns_number 4304
_diffrn_reflns_theta_full 25
_diffrn_reflns_theta_max 25.02
_diffrn_reflns_theta_min 1.54
_exptl_absorpt_coefficient_mu 3.17
_exptl_absorpt_correction_T_max 0.8576
_exptl_absorpt_correction_T_min 0.3636
_exptl_absorpt_correction_type none
_exptl_crystal_density_diffrn 1.621
_exptl_crystal_density_meas 0
_exptl_crystal_density_method 'not measured'
_exptl_crystal_F_000 2136
_exptl_crystal_size_max 0.4
_exptl_crystal_size_mid 0.07
_exptl_crystal_size_min 0.05
_refine_diff_density_max 0.72
_refine_diff_density_min -0.52
_refine_diff_density_rms 0.091
_refine_ls_abs_structure_details 'flack h d (1983), acta cryst. a39, 876-881'
_refine_ls_abs_structure_Flack 0.493(6)
_refine_ls_extinction_method none
_refine_ls_goodness_of_fit_ref 1.085
_refine_ls_hydrogen_treatment mixed
_refine_ls_matrix_type full
_refine_ls_number_parameters 489
_refine_ls_number_reflns 4304
_refine_ls_number_restraints 0
_refine_ls_restrained_S_all 1.085
_refine_ls_R_factor_all 0.0244
_refine_ls_R_factor_gt 0.0209
_refine_ls_shift/su_max 0.004
_refine_ls_shift/su_mean 0
_refine_ls_structure_factor_coef Fsqd
_refine_ls_weighting_details 'calc w=1/[\s^2^(fo^2^)+(0.0079p)^2^+9.1563p] where p=(fo^2^+2fc^2^)/3'
_refine_ls_weighting_scheme calc
_refine_ls_wR_factor_gt 0.0463
_refine_ls_wR_factor_ref 0.0468
_reflns_number_gt 3969
_reflns_number_total 4304
_reflns_threshold_expression >2sigma(i)
_cod_depositor_comments
;
 Changing the capitalization of '_atom_type_symbol' data item
 values and the values of related data items (e. g. _atom_site_type_symbol).
 Updating the _chemical_formula_sum data item value.

 Antanas Vaitkus,
 2017-01-04

The following automatic conversions were performed:
'_symmetry_cell_setting' value 'Orthorhombic' changed to 'orthorhombic'
according to '/home/saulius/struct/CIF-dictionaries/cif_core.dic'
dictionary named 'cif_core.dic' version 2.4.1 from
2010-06-29.

'_refine_ls_structure_factor_coef' value 'fsqd' changed to
'Fsqd' according to '/home/saulius/struct/CIF-dictionaries/cif_core.dic'
dictionary named 'cif_core.dic' version 2.4.1 from
2010-06-29.

'_atom_site_adp_type' value 'uani' changed to 'Uani'
according to '/home/saulius/struct/CIF-dictionaries/cif_core.dic'
dictionary named 'cif_core.dic' version 2.4.1 from 2010-06-29 (54
times).

'_atom_site_adp_type' value 'uiso' changed to 'Uiso' according to
'/home/saulius/struct/CIF-dictionaries/cif_core.dic' dictionary named
'cif_core.dic' version 2.4.1 from 2010-06-29 (52
times).

'_atom_site_refinement_flags' value 'r' changed to 'R' according
to '/home/saulius/struct/CIF-dictionaries/cif_core.dic' dictionary named
'cif_core.dic' version 2.4.1 from 2010-06-29 (52 times).

Automatic conversion script
Id: cif_fix_enum 1527 2010-12-29 10:47:43Z saulius 
;
_cod_original_sg_symbol_H-M P2(1)2(1)2(1)
_cod_original_formula_sum 'c44 h52 mo o3 p2 s3 w'
_cod_database_code 4063302

loop_
_symmetry_equiv_pos_as_xyz
'x, y, z'
'-x+1/2, -y, z+1/2'
'x+1/2, -y+1/2, -z'
'-x, y+1/2, -z+1/2'

loop_
_atom_site_label
_atom_site_type_symbol
_atom_site_fract_x
_atom_site_fract_y
_atom_site_fract_z
_atom_site_U_iso_or_equiv
_atom_site_adp_type
_atom_site_occupancy
_atom_site_symmetry_multiplicity
_atom_site_calc_flag
_atom_site_refinement_flags
w1 W 0.733665(18) 0.567480(12) 0.222606(12) 0.01236(6) Uani 1 1 d .
mo1 Mo 0.75376(4) 0.72616(2) 0.21937(3) 0.01087(11) Uani 1 1 d .
s1 S 0.90319(13) 0.63386(9) 0.19610(8) 0.0137(4) Uani 1 1 d .
s2 S 0.77339(12) 0.64269(8) 0.32626(7) 0.0140(3) Uani 1 1 d .
s3 S 0.96228(13) 0.83920(9) 0.33187(8) 0.0168(4) Uani 1 1 d .
p1 P 0.58737(12) 0.65448(8) 0.22816(9) 0.0131(3) Uani 1 1 d .
p2 P 0.88732(13) 0.82746(9) 0.23588(8) 0.0125(4) Uani 1 1 d .
o1 O 0.6929(4) 0.5896(2) 0.0672(2) 0.0230(11) Uani 1 1 d .
o2 O 0.5910(4) 0.8555(2) 0.2569(2) 0.0275(12) Uani 1 1 d .
o3 O 0.7373(4) 0.7672(2) 0.06691(19) 0.0190(9) Uani 1 1 d .
c1 C 0.7090(5) 0.5838(3) 0.1245(3) 0.0150(14) Uani 1 1 d .
c2 C 0.6506(5) 0.8071(4) 0.2450(3) 0.0171(16) Uani 1 1 d .
c3 C 0.7422(5) 0.7543(3) 0.1255(3) 0.0135(13) Uani 1 1 d .
c11 C 0.6530(5) 0.4564(3) 0.1937(3) 0.0172(16) Uani 1 1 d .
h11a H 0.6006 0.4501 0.1572 0.021 Uiso 1 1 calc R
c12 C 0.6276(6) 0.4660(3) 0.2634(4) 0.0221(17) Uani 1 1 d .
h12a H 0.5559 0.4693 0.2834 0.027 Uiso 1 1 calc R
c13 C 0.7267(6) 0.4630(3) 0.2986(3) 0.0227(16) Uani 1 1 d .
h13a H 0.7353 0.466 0.3478 0.027 Uiso 1 1 calc R
c14 C 0.8098(6) 0.4528(3) 0.2520(3) 0.0213(17) Uani 1 1 d .
h14a H 0.8853 0.4445 0.2633 0.026 Uiso 1 1 calc R
c15 C 0.7646(6) 0.4473(3) 0.1868(3) 0.0248(16) Uani 1 1 d .
h15a H 0.8024 0.4327 0.1454 0.03 Uiso 1 1 calc R
c21 C 0.5037(5) 0.6729(3) 0.3018(3) 0.0132(14) Uani 1 1 d .
c22 C 0.4277(5) 0.7314(3) 0.2979(3) 0.0179(15) Uani 1 1 d .
h22a H 0.4192 0.7578 0.2576 0.022 Uiso 1 1 calc R
c23 C 0.3647(5) 0.7501(3) 0.3539(3) 0.0223(16) Uani 1 1 d .
h23a H 0.3141 0.7885 0.3508 0.027 Uiso 1 1 calc R
c24 C 0.3781(6) 0.7113(4) 0.4137(3) 0.0234(16) Uani 1 1 d .
h24a H 0.338 0.7246 0.4515 0.028 Uiso 1 1 calc R
c25 C 0.4510(5) 0.6525(4) 0.4181(3) 0.0215(15) Uani 1 1 d .
h25a H 0.4583 0.6258 0.4583 0.026 Uiso 1 1 calc R
c26 C 0.5131(5) 0.6332(4) 0.3623(3) 0.0188(15) Uani 1 1 d .
h26a H 0.5615 0.5935 0.3655 0.023 Uiso 1 1 calc R
c31 C 0.4869(5) 0.6497(4) 0.1615(3) 0.0116(13) Uani 1 1 d .
c32 C 0.4887(5) 0.6971(4) 0.1056(3) 0.0187(15) Uani 1 1 d .
h32a H 0.5393 0.7356 0.1031 0.022 Uiso 1 1 calc R
c33 C 0.4151(5) 0.6874(4) 0.0532(3) 0.0223(16) Uani 1 1 d .
h33a H 0.4166 0.7197 0.0161 0.027 Uiso 1 1 calc R
c34 C 0.3398(5) 0.6301(4) 0.0560(3) 0.0254(17) Uani 1 1 d .
h34a H 0.2924 0.6227 0.0203 0.03 Uiso 1 1 calc R
c35 C 0.3360(5) 0.5838(3) 0.1126(3) 0.0236(16) Uani 1 1 d .
h35a H 0.284 0.5464 0.1155 0.028 Uiso 1 1 calc R
c36 C 0.4096(5) 0.5929(3) 0.1655(3) 0.0207(15) Uani 1 1 d .
h36a H 0.4071 0.5612 0.203 0.025 Uiso 1 1 calc R
c41 C 1.0089(5) 0.8176(3) 0.1858(3) 0.0150(14) Uani 1 1 d .
c42 C 1.0143(5) 0.8496(4) 0.1212(3) 0.0203(15) Uani 1 1 d .
h42a H 0.9583 0.8794 0.1055 0.024 Uiso 1 1 calc R
c43 C 1.1026(6) 0.8368(4) 0.0809(3) 0.0255(17) Uani 1 1 d .
h43a H 1.1056 0.8592 0.0383 0.031 Uiso 1 1 calc R
c44 C 1.1867(5) 0.7919(4) 0.1015(4) 0.0269(17) Uani 1 1 d .
h44a H 1.2444 0.7826 0.073 0.032 Uiso 1 1 calc R
c45 C 1.1832(5) 0.7608(3) 0.1661(4) 0.0229(16) Uani 1 1 d .
h45a H 1.2403 0.732 0.1817 0.027 Uiso 1 1 calc R
c46 C 1.0950(5) 0.7727(3) 0.2072(3) 0.0189(15) Uani 1 1 d .
h46a H 1.0928 0.7505 0.2498 0.023 Uiso 1 1 calc R
c51 C 0.8431(4) 0.9239(3) 0.2144(3) 0.0136(13) Uani 1 1 d .
c52 C 0.7722(5) 0.9357(3) 0.1607(3) 0.0189(13) Uani 1 1 d .
h52a H 0.7472 0.8946 0.136 0.023 Uiso 1 1 calc R
c53 C 0.7386(6) 1.0074(3) 0.1439(3) 0.0232(15) Uani 1 1 d .
h53a H 0.6914 1.0144 0.1081 0.028 Uiso 1 1 calc R
c54 C 0.7749(5) 1.0687(3) 0.1800(3) 0.0206(13) Uani 1 1 d .
h54a H 0.7517 1.1169 0.1686 0.025 Uiso 1 1 calc R
c55 C 0.8445(4) 1.0590(3) 0.2321(3) 0.0186(14) Uani 1 1 d .
h55a H 0.868 1.1007 0.2565 0.022 Uiso 1 1 calc R
c56 C 0.8808(5) 0.9872(3) 0.2493(3) 0.0170(15) Uani 1 1 d .
h56a H 0.9303 0.9813 0.2841 0.02 Uiso 1 1 calc R
c61 C 0.9410(5) 0.6391(3) 0.1066(3) 0.0155(14) Uani 1 1 d .
h61a H 0.8767 0.6418 0.0792 0.019 Uiso 1 1 calc R
h61b H 0.9819 0.6849 0.0989 0.019 Uiso 1 1 calc R
c62 C 1.0075(5) 0.5711(4) 0.0844(3) 0.0218(15) Uani 1 1 d .
h62a H 0.9649 0.5256 0.0888 0.026 Uiso 1 1 calc R
h62b H 1.0693 0.5662 0.1138 0.026 Uiso 1 1 calc R
c63 C 1.0454(6) 0.5792(4) 0.0107(3) 0.0297(17) Uani 1 1 d .
h63a H 1.0806 0.6277 0.0057 0.036 Uiso 1 1 calc R
h63b H 1.0982 0.5403 0.0015 0.036 Uiso 1 1 calc R
c64 C 0.9573(6) 0.5734(5) -0.0418(4) 0.044(2) Uani 1 1 d .
h64a H 0.9875 0.5788 -0.0862 0.066 Uiso 1 1 calc R
h64b H 0.9056 0.6127 -0.0343 0.066 Uiso 1 1 calc R
h64c H 0.9229 0.5251 -0.0382 0.066 Uiso 1 1 calc R
c71 C 0.9106(5) 0.6320(4) 0.3580(3) 0.0176(16) Uani 1 1 d .
h71a H 0.9592 0.6303 0.3197 0.021 Uiso 1 1 calc R
h71b H 0.9288 0.6762 0.3846 0.021 Uiso 1 1 calc R
c72 C 0.9283(6) 0.5628(4) 0.4006(4) 0.0392(19) Uani 1 1 d .
h72a H 0.9288 0.5195 0.3706 0.047 Uiso 1 1 calc R
h72b H 0.9992 0.5665 0.4203 0.047 Uiso 1 1 calc R
c73 C 0.8531(8) 0.5471(5) 0.4549(4) 0.063(3) Uani 1 1 d .
h73a H 0.7831 0.5375 0.4355 0.076 Uiso 1 1 calc R
h73b H 0.8756 0.5017 0.4783 0.076 Uiso 1 1 calc R
c74 C 0.8441(9) 0.6076(5) 0.5034(4) 0.071(3) Uani 1 1 d .
h74a H 0.7932 0.594 0.5376 0.106 Uiso 1 1 calc R
h74b H 0.8206 0.6527 0.4809 0.106 Uiso 1 1 calc R
h74c H 0.9127 0.6164 0.524 0.106 Uiso 1 1 calc R
c81 C 0.8493(5) 0.8260(3) 0.3897(3) 0.0177(15) Uani 1 1 d .
h81a H 0.8054 0.785 0.3727 0.021 Uiso 1 1 calc R
h81b H 0.8772 0.8105 0.4334 0.021 Uiso 1 1 calc R
c82 C 0.7786(6) 0.8941(3) 0.4001(3) 0.0233(15) Uani 1 1 d .
h82a H 0.7398 0.9042 0.3586 0.028 Uiso 1 1 calc R
h82b H 0.8233 0.9376 0.4097 0.028 Uiso 1 1 calc R
c83 C 0.6990(5) 0.8840(4) 0.4573(3) 0.0273(17) Uani 1 1 d .
h83a H 0.7379 0.8806 0.4997 0.033 Uiso 1 1 calc R
h83b H 0.6537 0.9285 0.4596 0.033 Uiso 1 1 calc R
c84 C 0.6286(6) 0.8149(4) 0.4500(4) 0.045(2) Uani 1 1 d .
h84a H 0.5809 0.8116 0.488 0.067 Uiso 1 1 calc R
h84b H 0.6726 0.7705 0.4483 0.067 Uiso 1 1 calc R
h84c H 0.5876 0.8186 0.4091 0.067 Uiso 1 1 calc R

loop_
_atom_site_aniso_label
_atom_site_aniso_U_11
_atom_site_aniso_U_22
_atom_site_aniso_U_33
_atom_site_aniso_U_23
_atom_site_aniso_U_13
_atom_site_aniso_U_12
w1 0.01530(12) 0.00886(10) 0.01293(11) 0.00025(11) -0.00208(11) -0.00036(10)
mo1 0.0118(3) 0.0090(2) 0.0118(2) 0.0003(2) -0.0003(3) -0.00037(19)
s1 0.0144(9) 0.0131(8) 0.0138(8) -0.0011(7) 0.0000(7) 0.0011(7)
s2 0.0167(8) 0.0123(7) 0.0131(7) 0.0005(6) -0.0012(7) -0.0019(7)
s3 0.0203(9) 0.0163(9) 0.0137(8) -0.0005(7) -0.0033(7) -0.0019(7)
p1 0.0138(8) 0.0112(7) 0.0144(8) 0.0004(8) -0.0006(8) -0.0019(6)
p2 0.0152(9) 0.0106(8) 0.0117(9) 0.0003(7) -0.0006(7) -0.0004(6)
o1 0.036(3) 0.019(2) 0.014(3) 0.0013(19) -0.006(2) 0.0040(19)
o2 0.022(3) 0.013(2) 0.048(3) -0.003(2) 0.004(2) 0.006(2)
o3 0.025(3) 0.018(2) 0.014(2) 0.0031(17) 0.002(2) 0.002(2)
c1 0.015(4) 0.006(3) 0.024(4) -0.002(3) 0.001(3) -0.004(2)
c2 0.010(3) 0.020(4) 0.021(4) 0.004(3) 0.001(3) -0.009(3)
c3 0.011(4) 0.008(3) 0.021(3) -0.002(2) 0.003(3) -0.002(3)
c11 0.025(4) 0.009(3) 0.018(4) -0.003(3) -0.006(3) -0.003(3)
c12 0.026(4) 0.008(3) 0.032(5) 0.002(3) 0.002(3) -0.002(3)
c13 0.036(4) 0.007(3) 0.025(4) 0.008(2) -0.008(3) -0.009(3)
c14 0.024(4) 0.010(4) 0.030(4) 0.006(3) -0.009(3) -0.003(3)
c15 0.036(4) 0.009(3) 0.030(4) -0.005(3) -0.003(4) -0.003(3)
c21 0.016(4) 0.009(3) 0.014(3) -0.001(3) -0.001(3) -0.008(3)
c22 0.016(4) 0.018(3) 0.020(4) -0.001(3) 0.005(3) -0.001(3)
c23 0.020(4) 0.014(3) 0.034(4) -0.003(3) 0.003(3) -0.003(3)
c24 0.032(4) 0.018(4) 0.020(4) -0.003(3) 0.007(3) -0.008(3)
c25 0.025(4) 0.023(4) 0.016(3) 0.003(3) 0.004(3) -0.008(3)
c26 0.016(4) 0.017(4) 0.023(4) 0.000(3) 0.000(3) 0.000(3)
c31 0.011(3) 0.017(3) 0.007(3) -0.002(3) 0.004(3) 0.002(3)
c32 0.011(4) 0.018(4) 0.027(4) 0.007(3) -0.001(3) 0.000(3)
c33 0.020(4) 0.030(4) 0.017(4) 0.009(3) -0.003(3) 0.008(3)
c34 0.015(4) 0.037(4) 0.024(4) -0.008(3) -0.006(3) 0.004(3)
c35 0.020(4) 0.016(4) 0.036(4) -0.004(3) -0.007(3) -0.005(3)
c36 0.020(4) 0.018(3) 0.024(4) 0.003(3) 0.001(3) 0.002(3)
c41 0.018(4) 0.013(3) 0.015(3) -0.002(3) 0.001(3) -0.004(3)
c42 0.024(4) 0.013(3) 0.023(4) 0.000(3) 0.001(3) -0.001(3)
c43 0.035(4) 0.023(4) 0.019(4) 0.000(3) 0.009(3) -0.006(3)
c44 0.017(4) 0.024(4) 0.040(5) -0.001(4) 0.009(3) -0.002(3)
c45 0.019(4) 0.018(4) 0.032(4) -0.008(3) 0.000(3) -0.002(3)
c46 0.017(3) 0.017(3) 0.022(4) -0.003(3) -0.005(3) -0.005(3)
c51 0.012(3) 0.012(3) 0.017(3) -0.003(3) 0.002(3) 0.000(2)
c52 0.027(3) 0.013(3) 0.017(3) -0.002(3) -0.005(3) 0.003(3)
c53 0.029(4) 0.016(3) 0.024(4) 0.002(3) -0.009(3) 0.004(3)
c54 0.022(3) 0.012(3) 0.028(3) 0.003(3) 0.002(3) 0.003(3)
c55 0.017(3) 0.014(3) 0.025(4) -0.005(3) 0.002(3) -0.001(3)
c56 0.014(4) 0.012(3) 0.025(4) -0.001(3) -0.001(3) -0.001(3)
c61 0.014(3) 0.018(3) 0.015(3) 0.005(3) 0.003(3) 0.001(3)
c62 0.028(4) 0.019(3) 0.018(3) -0.001(3) 0.004(3) 0.008(3)
c63 0.032(4) 0.034(4) 0.023(4) -0.002(3) 0.005(3) 0.009(3)
c64 0.051(5) 0.056(5) 0.026(4) -0.013(4) -0.003(4) 0.004(5)
c71 0.022(4) 0.019(4) 0.012(3) -0.002(3) -0.001(3) -0.001(3)
c72 0.046(5) 0.028(4) 0.043(5) 0.007(4) -0.023(4) -0.004(4)
c73 0.075(7) 0.073(7) 0.041(5) 0.011(5) -0.004(5) 0.006(6)
c74 0.136(10) 0.050(6) 0.027(5) 0.001(4) -0.016(6) -0.023(6)
c81 0.025(4) 0.020(3) 0.008(3) 0.004(3) 0.000(3) 0.001(3)
c82 0.030(4) 0.016(3) 0.024(4) -0.002(3) -0.004(3) -0.005(3)
c83 0.031(4) 0.024(4) 0.027(4) 0.000(3) 0.001(3) 0.002(3)
c84 0.031(5) 0.047(5) 0.057(6) 0.000(4) 0.007(4) -0.003(4)

loop_
_atom_type_symbol
_atom_type_description
_atom_type_scat_dispersion_real
_atom_type_scat_dispersion_imag
_atom_type_scat_source
C C 0.0033 0.0016 'international tables vol c tables 4.2.6.8 and 6.1.1.4'
H H 0 0 'international tables vol c tables 4.2.6.8 and 6.1.1.4'
Mo Mo -1.6832 0.6857 'international tables vol c tables 4.2.6.8 and 6.1.1.4'
O O 0.0106 0.006 'international tables vol c tables 4.2.6.8 and 6.1.1.4'
P P 0.1023 0.0942 'international tables vol c tables 4.2.6.8 and 6.1.1.4'
S S 0.1246 0.1234 'international tables vol c tables 4.2.6.8 and 6.1.1.4'
W W -0.849 6.8722 'international tables vol c tables 4.2.6.8 and 6.1.1.4'

loop_
_geom_angle_atom_site_label_1
_geom_angle_atom_site_label_2
_geom_angle_atom_site_label_3
_geom_angle
c1 w1 c15 81.9(2)
c1 w1 c11 79.2(2)
c15 w1 c11 36.0(3)
c1 w1 c14 115.9(2)
c15 w1 c14 35.8(2)
c11 w1 c14 59.2(2)
c1 w1 c12 110.8(2)
c15 w1 c12 59.5(2)
c11 w1 c12 35.5(2)
c14 w1 c12 58.6(2)
c1 w1 c13 136.3(2)
c15 w1 c13 58.4(2)
c11 w1 c13 58.2(2)
c14 w1 c13 34.6(2)
c12 w1 c13 34.7(2)
c1 w1 p1 80.36(17)
c15 w1 p1 138.25(18)
c11 w1 p1 103.29(17)
c14 w1 p1 150.04(18)
c12 w1 p1 92.66(17)
c13 w1 p1 116.29(18)
c1 w1 s1 81.77(17)
c15 w1 s1 103.49(19)
c11 w1 s1 137.14(17)
c14 w1 s1 96.83(17)
c12 w1 s1 155.21(17)
c13 w1 s1 122.18(18)
p1 w1 s1 110.88(5)
c1 w1 s2 139.10(16)
c15 w1 s2 136.17(17)
c11 w1 s2 138.91(17)
c14 w1 s2 100.41(16)
c12 w1 s2 103.68(17)
c13 w1 s2 84.50(15)
p1 w1 s2 76.71(5)
s1 w1 s2 75.54(5)
c1 w1 mo1 81.18(15)
c15 w1 mo1 155.38(18)
c11 w1 mo1 153.10(16)
c14 w1 mo1 147.39(16)
c12 w1 mo1 144.24(16)
c13 w1 mo1 142.19(14)
p1 w1 mo1 55.08(4)
s1 w1 mo1 56.40(4)
s2 w1 mo1 57.92(3)
c3 mo1 c2 90.6(2)
c3 mo1 p1 98.01(18)
c2 mo1 p1 78.81(17)
c3 mo1 p2 89.41(17)
c2 mo1 p2 83.12(17)
p1 mo1 p2 160.49(6)
c3 mo1 s1 92.73(17)
c2 mo1 s1 172.10(18)
p1 mo1 s1 107.78(5)
p2 mo1 s1 89.74(5)
c3 mo1 s2 160.11(15)
c2 mo1 s2 105.32(18)
p1 mo1 s2 74.07(5)
p2 mo1 s2 104.06(5)
s1 mo1 s2 73.08(5)
c3 mo1 w1 105.84(15)
c2 mo1 w1 130.78(17)
p1 mo1 w1 53.47(4)
p2 mo1 w1 141.26(4)
s1 mo1 w1 54.87(4)
s2 mo1 w1 54.66(3)
c61 s1 w1 116.6(2)
c61 s1 mo1 109.5(2)
w1 s1 mo1 68.72(4)
c71 s2 w1 114.3(2)
c71 s2 mo1 115.2(2)
w1 s2 mo1 67.42(4)
c81 s3 p2 101.9(2)
c31 p1 c21 101.0(3)
c31 p1 w1 117.6(2)
c21 p1 w1 126.1(2)
c31 p1 mo1 124.0(2)
c21 p1 mo1 116.88(19)
w1 p1 mo1 71.45(4)
c41 p2 c51 102.3(3)
c41 p2 s3 97.3(2)
c51 p2 s3 104.3(2)
c41 p2 mo1 114.89(19)
c51 p2 mo1 116.10(18)
s3 p2 mo1 119.08(8)
o1 c1 w1 176.5(5)
o2 c2 mo1 176.8(6)
o3 c3 mo1 175.9(5)
c15 c11 c12 109.1(6)
c15 c11 w1 71.7(4)
c12 c11 w1 75.7(4)
c13 c12 c11 106.0(6)
c13 c12 w1 73.1(4)
c11 c12 w1 68.8(4)
c14 c13 c12 109.1(6)
c14 c13 w1 70.1(3)
c12 c13 w1 72.2(3)
c13 c14 c15 108.3(6)
c13 c14 w1 75.4(3)
c15 c14 w1 70.5(4)
c11 c15 c14 107.4(6)
c11 c15 w1 72.3(4)
c14 c15 w1 73.7(4)
c26 c21 c22 118.4(6)
c26 c21 p1 123.3(5)
c22 c21 p1 118.3(4)
c23 c22 c21 120.7(6)
c24 c23 c22 119.5(6)
c23 c24 c25 120.6(6)
c24 c25 c26 120.1(6)
c25 c26 c21 120.7(6)
c32 c31 c36 119.4(6)
c32 c31 p1 122.5(5)
c36 c31 p1 118.0(5)
c31 c32 c33 120.4(6)
c34 c33 c32 120.5(6)
c33 c34 c35 119.2(6)
c34 c35 c36 120.7(6)
c31 c36 c35 119.7(6)
c42 c41 c46 118.0(6)
c42 c41 p2 119.8(5)
c46 c41 p2 121.9(5)
c43 c42 c41 119.9(6)
c44 c43 c42 122.1(6)
c43 c44 c45 118.4(7)
c46 c45 c44 120.3(6)
c45 c46 c41 121.2(6)
c52 c51 c56 117.9(5)
c52 c51 p2 120.2(4)
c56 c51 p2 121.8(4)
c53 c52 c51 120.9(6)
c54 c53 c52 120.2(6)
c55 c54 c53 120.3(6)
c54 c55 c56 120.6(6)
c55 c56 c51 120.1(6)
c62 c61 s1 112.2(4)
c61 c62 c63 111.4(5)
c64 c63 c62 114.7(6)
c72 c71 s2 114.4(5)
c73 c72 c71 118.3(7)
c74 c73 c72 113.5(8)
c82 c81 s3 115.7(4)
c81 c82 c83 113.1(5)
c84 c83 c82 113.9(6)

loop_
_geom_bond_atom_site_label_1
_geom_bond_atom_site_label_2
_geom_bond_distance
w1 c1 1.985(6)
w1 c15 2.276(5)
w1 c11 2.283(6)
w1 c14 2.318(6)
w1 c12 2.374(7)
w1 c13 2.385(5)
w1 p1 2.3925(15)
w1 s1 2.4775(16)
w1 s2 2.4937(14)
w1 mo1 2.8226(5)
mo1 c3 1.926(6)
mo1 c2 1.994(7)
mo1 p1 2.4411(15)
mo1 p2 2.4715(16)
mo1 s1 2.5230(16)
mo1 s2 2.5904(14)
s1 c61 1.833(6)
s2 c71 1.835(7)
s3 c81 1.831(6)
s3 p2 2.126(2)
p1 c31 1.821(6)
p1 c21 1.821(6)
p2 c41 1.822(6)
p2 c51 1.845(6)
o1 c1 1.154(7)
o2 c2 1.158(7)
o3 c3 1.182(6)
c11 c15 1.409(10)
c11 c12 1.423(9)
c12 c13 1.421(10)
c13 c14 1.399(9)
c14 c15 1.411(8)
c21 c26 1.391(8)
c21 c22 1.408(8)
c22 c23 1.398(9)
c23 c24 1.379(9)
c24 c25 1.385(9)
c25 c26 1.391(9)
c31 c32 1.389(8)
c31 c36 1.396(8)
c32 c33 1.396(9)
c33 c34 1.384(9)
c34 c35 1.389(9)
c35 c36 1.400(9)
c41 c42 1.397(8)
c41 c46 1.402(8)
c42 c43 1.380(9)
c43 c44 1.379(10)
c44 c45 1.390(10)
c45 c46 1.385(9)
c51 c52 1.397(8)
c51 c56 1.399(8)
c52 c53 1.378(8)
c53 c54 1.374(8)
c54 c55 1.359(8)
c55 c56 1.392(8)
c61 c62 1.528(8)
c62 c63 1.538(8)
c63 c64 1.516(9)
c71 c72 1.502(9)
c72 c73 1.454(11)
c73 c74 1.441(11)
c81 c82 1.508(8)
c82 c83 1.516(9)
c83 c84 1.515(9)
